data_7712387
loop_
_publ_author_name
'Repp, Stefan'
'Junginger, Kim'
'Sorsche, Dieter'
'Zorn, Theresa'
'Poppler, Ann-Christin'
'Kikukawa, Yuji'
'Hayashi, Yoshihito'
'Streb, Carsten'

_publ_section_title
;
 Mechanistic insights into template-driven polyoxovanadate self-assembly:
 the role of internal and external templates
;
_journal_name_full 'Dalton Transactions'
_journal_paper_doi 10.1039/D3DT00252G
_journal_year 2023
_chemical_formula_moiety 'C16 H48 La O8 S8, O32 V12, Cl, C8 H24 N4, 4(C H3 O0.6 S0.6), 4(C H3 O0.41 S0.41)'
_chemical_formula_sum 'C32 H96 Cl La N4 O44 S12 V12'
_chemical_formula_weight 2411.48
_space_group_crystal_system tetragonal
_space_group_IT_number 85
_space_group_name_Hall '-P 4a'
_space_group_name_H-M_alt 'P 4/n :2'
_atom_sites_solution_hydrogens geom
_audit_creation_date 2022-12-22
_audit_creation_method
;
Olex2 1.2
(compiled 2018.05.29 svn.r3508 for OlexSys, GUI svn.r5506)
;
_audit_update_record
;
2022-12-22 deposited with the CCDC.	2023-02-23 downloaded from the CCDC.
;
_cell_angle_alpha 90
_cell_angle_beta 90
_cell_angle_gamma 90
_cell_formula_units_Z 2
_cell_length_a 19.7197(10)
_cell_length_b 19.7197(10)
_cell_length_c 10.9727(6)
_cell_measurement_reflns_used 9990
_cell_measurement_temperature 150.0
_cell_measurement_theta_max 26.84
_cell_measurement_theta_min 2.78
_cell_volume 4266.9(4)
_computing_cell_refinement 'SAINT v8.37A (Bruker, 2015)'
_computing_data_reduction 'SAINT v8.37A (Bruker, 2015)'
_computing_molecular_graphics 'Olex2 (Dolomanov et al., 2009)'
_computing_publication_material 'Olex2 (Dolomanov et al., 2009)'
_computing_structure_refinement 'ShelXL (Sheldrick, 2015)'
_computing_structure_solution 'SHELXS  (Sheldrick, 2008)'
_diffrn_ambient_temperature 150.0
_diffrn_measured_fraction_theta_full 0.999
_diffrn_measured_fraction_theta_max 0.999
_diffrn_measurement_device_type 'Bruker APEX-II CCD'
_diffrn_measurement_method '\f and \w scans'
_diffrn_radiation_type MoK\a
_diffrn_radiation_wavelength 0.71073
_diffrn_reflns_av_R_equivalents 0.0922
_diffrn_reflns_av_unetI/netI 0.0368
_diffrn_reflns_Laue_measured_fraction_full 0.999
_diffrn_reflns_Laue_measured_fraction_max 0.999
_diffrn_reflns_limit_h_max 25
_diffrn_reflns_limit_h_min -25
_diffrn_reflns_limit_k_max 25
_diffrn_reflns_limit_k_min -25
_diffrn_reflns_limit_l_max 14
_diffrn_reflns_limit_l_min -14
_diffrn_reflns_number 57952
_diffrn_reflns_point_group_measured_fraction_full 0.999
_diffrn_reflns_point_group_measured_fraction_max 0.999
_diffrn_reflns_theta_full 25.242
_diffrn_reflns_theta_max 27.075
_diffrn_reflns_theta_min 1.856
_diffrn_standards_number 0
_exptl_absorpt_coefficient_mu 2.147
_exptl_absorpt_correction_T_max 0.7455
_exptl_absorpt_correction_T_min 0.6522
_exptl_absorpt_correction_type multi-scan
_exptl_absorpt_process_details
'SADABS-2016/2 (Bruker,2016/2) was used for absorption correction. wR2(int) was 0.1295 before and 0.0893 after correction. The Ratio of minimum to maximum transmission is 0.8748. The \l/2 correction factor is Not present.'
_exptl_crystal_colour yellow
_exptl_crystal_colour_primary yellow
_exptl_crystal_density_diffrn 1.877
_exptl_crystal_density_method 'not measured'
_exptl_crystal_description block
_exptl_crystal_F_000 2420
_exptl_crystal_size_max 0.1
_exptl_crystal_size_mid 0.08
_exptl_crystal_size_min 0.06
_refine_diff_density_max 0.822
_refine_diff_density_min -0.486
_refine_diff_density_rms 0.094
_refine_ls_extinction_method none
_refine_ls_goodness_of_fit_ref 1.078
_refine_ls_hydrogen_treatment constr
_refine_ls_matrix_type full
_refine_ls_number_parameters 286
_refine_ls_number_reflns 4698
_refine_ls_number_restraints 54
_refine_ls_restrained_S_all 1.072
_refine_ls_R_factor_all 0.0353
_refine_ls_R_factor_gt 0.0308
_refine_ls_shift/su_max 0.000
_refine_ls_shift/su_mean 0.000
_refine_ls_structure_factor_coef Fsqd
_refine_ls_weighting_details 'w=1/[\s^2^(Fo^2^)+(0.0227P)^2^+7.4265P] where P=(Fo^2^+2Fc^2^)/3'
_refine_ls_weighting_scheme calc
_refine_ls_wR_factor_gt 0.0694
_refine_ls_wR_factor_ref 0.0723
_reflns_Friedel_coverage 0.000
_reflns_number_gt 4416
_reflns_number_total 4698
_reflns_threshold_expression 'I > 2\s(I)'
_cod_data_source_file d3dt00252g2.cif
_cod_data_source_block sr22074_0ma
_cod_original_cell_volume 4266.9(5)
_cod_original_sg_symbol_H-M 'P 4/n'
_cod_database_code 7712387
_shelx_shelxl_version_number 2014/7
_shelx_space_group_comment
;
The symmetry employed for this shelxl refinement is uniquely defined
by the following loop, which should always be used as a source of
symmetry information in preference to the above space-group names.
They are only intended as comments.
;
_olex2_refinement_description
;
1. Twinned data refinement
 Scales: 0.5454(8)
 0.4546(8)
2. Fixed Uiso
 At 1.2 times of:
  All C(H,H) groups, All N(H,H) groups
 At 1.5 times of:
  All C(H,H,H) groups
3. Restrained distances
 S3-O6 \\sim S3A-O6A
 with sigma of 0.02
 S3-C8 \\sim S3A-C8A
 with sigma of 0.02
 C8-C2 \\sim C8A-C2A
 with sigma of 0.04
 S3-C2 \\sim S3A-C2A
 with sigma of 0.02
 O6-C8 \\sim O6A-C8A
 with sigma of 0.04
 O6-C2 \\sim O6A-C2A
 with sigma of 0.04
4. Uiso/Uaniso restraints and constraints
Uanis(S3) \\sim Ueq, Uanis(O6) \\sim Ueq, Uanis(C8) \\sim Ueq, Uanis(C2) \\sim
Ueq: with sigma of 0.1 and sigma for terminal atoms of 0.2
Uanis(S3A) \\sim Ueq, Uanis(O6A) \\sim Ueq, Uanis(C8A) \\sim Ueq, Uanis(C2A)
\\sim Ueq: with sigma of 0.1 and sigma for terminal atoms of 0.2
5. Others
 Sof(S3A)=Sof(O6A)=Sof(C8A)=Sof(H8AA)=Sof(H8AB)=Sof(H8AC)=Sof(C2A)=Sof(H2AA)=
 Sof(H2AB)=Sof(H2AC)=1-FVAR(1)
 Sof(S3)=Sof(O6)=Sof(C8)=Sof(H8A)=Sof(H8B)=Sof(H8C)=Sof(C2)=Sof(H2A)=Sof(H2B)=
 Sof(H2C)=FVAR(1)
6.a Secondary CH2 refined with riding coordinates:
 C3(H3A,H3B), C4(H4A,H4B), N2(H2D,H2E)
6.b Idealised Me refined as rotating group:
 C1(H1A,H1B,H1C), C17(H17A,H17B,H17C), C9(H9A,H9B,H9C), C8(H8A,H8B,H8C),
 C2(H2A,H2B,H2C), C5(H5A,H5B,H5C), C8A(H8AA,H8AB,H8AC), C2A(H2AA,H2AB,H2AC)
;
_olex2_submission_special_instructions 'No special instructions were received'

loop_
_space_group_symop_operation_xyz
'x, y, z'
'-y+1/2, x, z'
'-x+1/2, -y+1/2, z'
'y, -x+1/2, z'
'-x, -y, -z'
'y-1/2, -x, -z'
'x-1/2, y-1/2, -z'
'-y, x-1/2, -z'

loop_
_atom_site_label
_atom_site_type_symbol
_atom_site_fract_x
_atom_site_fract_y
_atom_site_fract_z
_atom_site_U_iso_or_equiv
_atom_site_adp_type
_atom_site_occupancy
_atom_site_site_symmetry_order
_atom_site_calc_flag
_atom_site_refinement_flags_posn
_atom_site_refinement_flags_adp
_atom_site_refinement_flags_occupancy
_atom_site_disorder_assembly
_atom_site_disorder_group
La1 La 0.2500 0.7500 0.0000 0.01467(9) Uani 1 4 d S T P . .
V2 V 0.33161(3) 0.41688(3) 0.54143(6) 0.01618(13) Uani 1 1 d . . . . .
V3 V 0.18927(3) 0.43039(3) 0.52701(6) 0.01699(14) Uani 1 1 d . . . . .
V4 V 0.20635(4) 0.36380(3) 0.77736(6) 0.01694(14) Uani 1 1 d . . . . .
S7 S 0.29500(7) 0.61465(6) 0.22052(11) 0.0321(3) Uani 1 1 d . . . . .
O9 O 0.38002(13) 0.35992(13) 0.6524(2) 0.0172(6) Uani 1 1 d . . . . .
O7 O 0.26339(14) 0.42983(14) 0.4302(2) 0.0209(6) Uani 1 1 d . . . . .
O10 O 0.16397(16) 0.50758(15) 0.5356(3) 0.0255(6) Uani 1 1 d . . . . .
O11 O 0.18915(15) 0.42136(15) 0.8750(2) 0.0233(6) Uani 1 1 d . . . . .
O13 O 0.36584(16) 0.48971(15) 0.5582(3) 0.0235(6) Uani 1 1 d . . . . .
C1 C 0.4052(3) 0.7721(3) 0.2803(4) 0.0500(17) Uani 1 1 d . . . . .
H1A H 0.3592 0.7623 0.3091 0.075 Uiso 1 1 calc GR . . . .
H1B H 0.4306 0.7953 0.3447 0.075 Uiso 1 1 calc GR . . . .
H1C H 0.4280 0.7295 0.2594 0.075 Uiso 1 1 calc GR . . . .
O4 O 0.25621(18) 0.67910(14) 0.1919(2) 0.0269(6) Uani 1 1 d . . . . .
C17 C 0.2372(3) 0.5470(2) 0.2030(5) 0.0441(13) Uani 1 1 d . . . . .
H17A H 0.1954 0.5572 0.2477 0.066 Uiso 1 1 calc GR . . . .
H17B H 0.2573 0.5052 0.2352 0.066 Uiso 1 1 calc GR . . . .
H17C H 0.2267 0.5409 0.1164 0.066 Uiso 1 1 calc GR . . . .
O3 O 0.36848(16) 0.78034(17) 0.0526(3) 0.0299(7) Uani 1 1 d . . . . .
S2 S 0.40105(6) 0.82465(6) 0.14973(10) 0.0268(2) Uani 1 1 d . . . . .
Cl1 Cl 0.2500 0.2500 0.58252(17) 0.0295(4) Uani 1 4 d S T P . .
O2 O 0.25788(14) 0.41592(13) 0.6511(2) 0.0178(5) Uani 1 1 d . . . . .
O5 O 0.16381(14) 0.29325(14) 0.8301(2) 0.0192(6) Uani 1 1 d . . . . .
C3 C 0.2624(2) 0.3630(2) 0.1168(4) 0.0245(9) Uani 1 1 d . . . . .
H3A H 0.2618 0.3323 0.0454 0.029 Uiso 1 1 calc R . . . .
H3B H 0.2803 0.4075 0.0900 0.029 Uiso 1 1 calc R . . . .
O1 O 0.12996(14) 0.38475(14) 0.4323(2) 0.0197(6) Uani 1 1 d . . . . .
S3 S 0.48909(13) 0.93207(13) -0.2505(2) 0.0422(8) Uani 0.595(5) 1 d D U . A -1
C4 C 0.3715(2) 0.3087(2) 0.1654(4) 0.0241(9) Uani 1 1 d . . . . .
H4A H 0.4055 0.3086 0.2318 0.029 Uiso 1 1 calc R . . . .
H4B H 0.3883 0.3387 0.0996 0.029 Uiso 1 1 calc R . . . .
C9 C 0.4880(2) 0.8270(3) 0.1122(4) 0.0322(10) Uani 1 1 d . . . . .
H9A H 0.5134 0.8483 0.1788 0.048 Uiso 1 1 calc GR . . . .
H9B H 0.4944 0.8533 0.0373 0.048 Uiso 1 1 calc GR . . . .
H9C H 0.5047 0.7807 0.0997 0.048 Uiso 1 1 calc GR . . . .
O6 O 0.5219(11) 0.8900(8) -0.1573(19) 0.083(8) Uani 0.595(5) 1 d D U . A -1
C8 C 0.5442(7) 0.9999(5) -0.2902(12) 0.061(4) Uani 0.595(5) 1 d D U . A -1
H8A H 0.5785 0.9836 -0.3476 0.092 Uiso 0.595(5) 1 calc GR . . A -1
H8B H 0.5665 1.0171 -0.2166 0.092 Uiso 0.595(5) 1 calc GR . . A -1
H8C H 0.5178 1.0364 -0.3281 0.092 Uiso 0.595(5) 1 calc GR . . A -1
C2 C 0.4321(7) 0.9851(10) -0.1638(19) 0.056(4) Uani 0.595(5) 1 d D U . A 1
H2A H 0.4308 1.0274 -0.1171 0.083 Uiso 0.595(5) 1 calc GR . . A 1
H2B H 0.4079 0.9496 -0.1189 0.083 Uiso 0.595(5) 1 calc GR . . A 1
H2C H 0.4103 0.9920 -0.2431 0.083 Uiso 0.595(5) 1 calc GR . . A 1
N2 N 0.3068(2) 0.3347(2) 0.2117(3) 0.0306(9) Uani 1 1 d . . . . .
H2D H 0.3154 0.3675 0.2680 0.037 Uiso 1 1 calc R . . . .
H2E H 0.2845 0.3005 0.2502 0.037 Uiso 1 1 calc R . . . .
C5 C 0.2989(4) 0.6128(3) 0.3837(5) 0.0616(19) Uani 1 1 d . . . . .
H5A H 0.3297 0.6483 0.4124 0.092 Uiso 1 1 calc GR . . . .
H5B H 0.3155 0.5684 0.4105 0.092 Uiso 1 1 calc GR . . . .
H5C H 0.2535 0.6206 0.4172 0.092 Uiso 1 1 calc GR . . . .
S3A S 0.51748(18) 0.9601(2) -0.1859(3) 0.0435(12) Uani 0.405(5) 1 d D U . A 1
O6A O 0.5258(12) 0.8845(7) -0.189(2) 0.035(4) Uani 0.405(5) 1 d D U . A 1
C8A C 0.4325(14) 0.9751(19) -0.139(3) 0.113(16) Uani 0.405(5) 1 d D U . A -1
H8AA H 0.4488 0.9665 -0.0564 0.169 Uiso 0.405(5) 1 calc GR . . A -1
H8AB H 0.3862 0.9575 -0.1480 0.169 Uiso 0.405(5) 1 calc GR . . A -1
H8AC H 0.4325 1.0240 -0.1551 0.169 Uiso 0.405(5) 1 calc GR . . A -1
C2A C 0.5049(9) 0.9815(8) -0.3431(12) 0.049(4) Uani 0.405(5) 1 d D U . A 1
H2AA H 0.4660 0.9562 -0.3752 0.073 Uiso 0.405(5) 1 calc GR . . A 1
H2AB H 0.5456 0.9698 -0.3898 0.073 Uiso 0.405(5) 1 calc GR . . A 1
H2AC H 0.4961 1.0303 -0.3504 0.073 Uiso 0.405(5) 1 calc GR . . A 1

loop_
_atom_site_aniso_label
_atom_site_aniso_U_11
_atom_site_aniso_U_22
_atom_site_aniso_U_33
_atom_site_aniso_U_23
_atom_site_aniso_U_13
_atom_site_aniso_U_12
La1 0.01655(13) 0.01655(13) 0.01090(17) 0.000 0.000 0.000
V2 0.0180(3) 0.0163(3) 0.0142(3) -0.0004(2) -0.0008(3) -0.0008(3)
V3 0.0193(3) 0.0165(3) 0.0151(3) 0.0007(2) -0.0010(3) 0.0003(3)
V4 0.0199(3) 0.0195(3) 0.0113(3) -0.0016(2) 0.0008(2) 0.0011(3)
S7 0.0418(7) 0.0221(6) 0.0324(6) 0.0073(4) -0.0051(5) 0.0044(5)
O9 0.0198(14) 0.0180(13) 0.0138(12) -0.0009(10) -0.0017(10) -0.0009(11)
O7 0.0232(16) 0.0258(15) 0.0138(12) 0.0028(10) -0.0005(11) -0.0008(12)
O10 0.0286(16) 0.0221(15) 0.0259(15) 0.0018(12) -0.0002(13) 0.0033(13)
O11 0.0265(16) 0.0257(15) 0.0176(13) -0.0046(11) -0.0003(11) 0.0004(13)
O13 0.0259(16) 0.0214(15) 0.0233(15) 0.0008(12) -0.0026(12) -0.0021(12)
C1 0.049(3) 0.075(4) 0.025(2) 0.015(2) -0.014(2) -0.024(3)
O4 0.0415(18) 0.0186(14) 0.0204(13) 0.0040(10) 0.0006(14) 0.0065(14)
C17 0.054(4) 0.023(2) 0.056(3) 0.010(2) -0.002(3) -0.006(2)
O3 0.0216(16) 0.047(2) 0.0207(14) -0.0056(13) -0.0030(12) -0.0038(14)
S2 0.0232(5) 0.0315(6) 0.0257(5) -0.0032(4) -0.0029(4) -0.0016(5)
Cl1 0.0309(7) 0.0309(7) 0.0267(9) 0.000 0.000 0.000
O2 0.0196(14) 0.0199(13) 0.0140(11) -0.0008(10) -0.0006(11) -0.0020(12)
O5 0.0215(14) 0.0232(14) 0.0130(13) -0.0010(10) 0.0011(10) -0.0010(12)
C3 0.029(2) 0.025(2) 0.0192(18) -0.0009(15) 0.0036(17) -0.0017(17)
O1 0.0222(15) 0.0210(15) 0.0157(12) 0.0011(11) -0.0019(10) -0.0001(11)
S3 0.0400(14) 0.0361(13) 0.0505(16) 0.0012(11) -0.0023(11) 0.0128(10)
C4 0.026(2) 0.028(2) 0.0180(19) -0.0011(16) 0.0007(16) 0.0017(18)
C9 0.024(2) 0.038(3) 0.034(3) 0.000(2) -0.0044(18) 0.002(2)
O6 0.057(8) 0.087(10) 0.105(16) 0.065(10) 0.023(8) 0.030(7)
C8 0.084(9) 0.028(5) 0.072(8) 0.018(5) 0.043(7) 0.016(6)
C2 0.038(8) 0.050(9) 0.080(10) 0.002(8) 0.018(6) 0.006(6)
N2 0.037(2) 0.037(2) 0.0182(17) -0.0061(15) -0.0015(14) 0.0076(18)
C5 0.097(5) 0.051(4) 0.037(3) 0.018(3) -0.028(3) 0.004(4)
S3A 0.033(2) 0.051(2) 0.046(2) 0.0049(17) -0.0061(15) 0.0022(16)
O6A 0.030(7) 0.029(7) 0.047(8) 0.016(5) 0.010(6) -0.002(5)
C8A 0.11(2) 0.073(19) 0.15(3) 0.061(18) 0.09(2) 0.060(16)
C2A 0.060(11) 0.034(8) 0.052(9) 0.003(6) 0.005(7) 0.022(8)

loop_
_atom_type_symbol
_atom_type_description
_atom_type_scat_dispersion_real
_atom_type_scat_dispersion_imag
_atom_type_scat_source
C C 0.0033 0.0016 'International Tables Vol C Tables 4.2.6.8 and 6.1.1.4'
H H 0.0000 0.0000 'International Tables Vol C Tables 4.2.6.8 and 6.1.1.4'
Cl Cl 0.1484 0.1585 'International Tables Vol C Tables 4.2.6.8 and 6.1.1.4'
La La -0.2871 2.4523 'International Tables Vol C Tables 4.2.6.8 and 6.1.1.4'
N N 0.0061 0.0033 'International Tables Vol C Tables 4.2.6.8 and 6.1.1.4'
O O 0.0106 0.0060 'International Tables Vol C Tables 4.2.6.8 and 6.1.1.4'
S S 0.1246 0.1234 'International Tables Vol C Tables 4.2.6.8 and 6.1.1.4'
V V 0.3005 0.5294 'International Tables Vol C Tables 4.2.6.8 and 6.1.1.4'

loop_
_geom_angle_atom_site_label_1
_geom_angle_atom_site_label_2
_geom_angle_atom_site_label_3
_geom_angle
_geom_angle_site_symmetry_1
_geom_angle_site_symmetry_3
_geom_angle_publ_flag
O4 La1 O4 133.83(8) . 6_565 ?
O4 La1 O4 133.83(8) 6_565 3_565 ?
O4 La1 O4 67.36(12) . 3_565 ?
O4 La1 O4 133.83(8) . 8_665 ?
O4 La1 O4 133.83(8) 3_565 8_665 ?
O4 La1 O4 67.36(12) 6_565 8_665 ?
O3 La1 O4 70.22(9) 3_565 6_565 ?
O3 La1 O4 83.91(11) . . ?
O3 La1 O4 136.54(9) 3_565 8_665 ?
O3 La1 O4 73.65(11) 6_565 8_665 ?
O3 La1 O4 83.91(11) 3_565 3_565 ?
O3 La1 O4 136.54(9) . 6_565 ?
O3 La1 O4 70.22(9) 6_565 . ?
O3 La1 O4 73.65(11) 8_665 6_565 ?
O3 La1 O4 83.91(11) 8_665 8_665 ?
O3 La1 O4 70.22(9) . 8_665 ?
O3 La1 O4 73.65(11) 3_565 . ?
O3 La1 O4 136.54(9) 8_665 . ?
O3 La1 O4 73.65(11) . 3_565 ?
O3 La1 O4 136.54(9) 6_565 3_565 ?
O3 La1 O4 83.91(11) 6_565 6_565 ?
O3 La1 O4 70.22(9) 8_665 3_565 ?
O3 La1 O3 153.07(14) 3_565 . ?
O3 La1 O3 93.11(3) 3_565 8_665 ?
O3 La1 O3 93.11(3) 3_565 6_565 ?
O3 La1 O3 153.07(14) 6_565 8_665 ?
O3 La1 O3 93.11(3) 8_665 . ?
O3 La1 O3 93.11(3) 6_565 . ?
V3 V2 V3 137.89(4) . 4 ?
O9 V2 V3 42.79(8) . 4 ?
O9 V2 V3 125.97(8) . . ?
O7 V2 V3 38.80(8) . . ?
O7 V2 V3 124.32(9) . 4 ?
O7 V2 O9 150.65(12) . . ?
O7 V2 O2 81.99(11) . . ?
O7 V2 O1 93.13(12) . 4 ?
O13 V2 V3 109.98(12) . . ?
O13 V2 V3 112.09(12) . 4 ?
O13 V2 O9 104.12(13) . . ?
O13 V2 O7 105.15(14) . . ?
O13 V2 O2 105.14(14) . . ?
O13 V2 O1 106.60(14) . 4 ?
O2 V2 V3 43.20(8) . . ?
O2 V2 V3 123.49(8) . 4 ?
O2 V2 O9 88.43(11) . . ?
O1 V2 V3 125.24(9) 4 . ?
O1 V2 V3 37.78(8) 4 4 ?
O1 V2 O9 80.51(12) 4 . ?
O1 V2 O2 148.06(12) 4 . ?
V2 V3 V2 131.25(4) . 2 ?
V2 V3 V4 78.47(3) . . ?
V2 V3 V4 74.89(2) 2 . ?
O9 V3 V2 113.95(8) 2 . ?
O9 V3 V2 41.64(8) 2 2 ?
O9 V3 V4 37.39(8) 2 . ?
O7 V3 V2 128.28(9) . 2 ?
O7 V3 V2 39.50(8) . . ?
O7 V3 V4 115.83(9) . . ?
O7 V3 O9 144.30(12) . 2 ?
O7 V3 O2 81.25(12) . . ?
O10 V3 V2 114.50(12) . 2 ?
O10 V3 V2 113.28(12) . . ?
O10 V3 V4 112.83(11) . . ?
O10 V3 O9 106.64(14) . 2 ?
O10 V3 O7 106.98(14) . . ?
O10 V3 O2 108.36(13) . . ?
O10 V3 O1 107.78(14) . . ?
O2 V3 V2 41.75(8) . . ?
O2 V3 V2 111.76(8) . 2 ?
O2 V3 V4 39.74(8) . . ?
O2 V3 O9 77.13(11) . 2 ?
O1 V3 V2 38.64(9) . 2 ?
O1 V3 V2 129.00(9) . . ?
O1 V3 V4 111.95(9) . . ?
O1 V3 O9 80.22(11) . 2 ?
O1 V3 O7 100.52(12) . . ?
O1 V3 O2 141.48(12) . . ?
O9 V4 V3 38.16(8) 2 . ?
O9 V4 O2 76.46(11) 2 . ?
O11 V4 V3 105.87(11) . . ?
O11 V4 O9 102.48(13) . 2 ?
O11 V4 O2 101.95(13) . . ?
O11 V4 O5 101.06(14) . 4 ?
O11 V4 O5 104.17(14) . . ?
O2 V4 V3 38.30(8) . . ?
O5 V4 V3 126.40(9) . . ?
O5 V4 V3 119.88(9) 4 . ?
O5 V4 O9 152.11(11) 4 2 ?
O5 V4 O9 92.47(12) . 2 ?
O5 V4 O2 84.24(12) 4 . ?
O5 V4 O2 153.29(12) . . ?
O5 V4 O5 96.07(18) . 4 ?
O4 S7 C17 106.6(2) . . ?
O4 S7 C5 104.2(2) . . ?
C17 S7 C5 96.9(3) . . ?
V2 O9 V3 95.57(11) . 4 ?
V2 O9 V4 140.46(15) . 4 ?
V4 O9 V3 104.45(13) 4 4 ?
V3 O7 V2 101.70(12) . . ?
H1A C1 H1B 109.5 . . ?
H1A C1 H1C 109.5 . . ?
H1B C1 H1C 109.5 . . ?
S2 C1 H1A 109.5 . . ?
S2 C1 H1B 109.5 . . ?
S2 C1 H1C 109.5 . . ?
S7 O4 La1 131.27(17) . . ?
S7 C17 H17A 109.5 . . ?
S7 C17 H17B 109.5 . . ?
S7 C17 H17C 109.5 . . ?
H17A C17 H17B 109.5 . . ?
H17A C17 H17C 109.5 . . ?
H17B C17 H17C 109.5 . . ?
S2 O3 La1 134.42(18) . . ?
O3 S2 C1 104.5(2) . . ?
O3 S2 C9 105.2(2) . . ?
C9 S2 C1 99.2(3) . . ?
V2 O2 V3 95.05(10) . . ?
V2 O2 V4 146.87(16) . . ?
V3 O2 V4 101.96(13) . . ?
V4 O5 V4 140.27(16) . 2 ?
H3A C3 H3B 108.1 . . ?
C4 C3 H3A 109.6 2 . ?
C4 C3 H3B 109.6 2 . ?
N2 C3 H3A 109.6 . . ?
N2 C3 H3B 109.6 . . ?
N2 C3 C4 110.2(3) . 2 ?
V3 O1 V2 103.57(12) . 2 ?
O6 S3 C8 109.1(10) . . ?
O6 S3 C2 103.6(11) . . ?
O6 S3 C8A 93.8(14) . . ?
C8 S3 C2 94.2(7) . . ?
C8 S3 C8A 100.6(13) . . ?
C2 S3 C8A 10.3(16) . . ?
S3A S3 O6 66.1(9) . . ?
S3A S3 C8 56.5(5) . . ?
S3A S3 C2 71.0(6) . . ?
S3A S3 O6A 75.2(10) . . ?
S3A S3 C8A 68.9(13) . . ?
S3A S3 C2A 90.3(8) . . ?
O6A S3 O6 14.3(18) . . ?
O6A S3 C8 108.4(11) . . ?
O6A S3 C2 117.7(13) . . ?
O6A S3 C8A 107.8(16) . . ?
O6A S3 C2A 134.5(12) . . ?
C2A S3 O6 141.1(11) . . ?
C2A S3 C8 35.6(7) . . ?
C2A S3 C2 96.6(9) . . ?
C2A S3 C8A 106.5(12) . . ?
C3 C4 H4A 109.5 4 . ?
C3 C4 H4B 109.5 4 . ?
H4A C4 H4B 108.1 . . ?
N2 C4 C3 110.5(4) . 4 ?
N2 C4 H4A 109.5 . . ?
N2 C4 H4B 109.5 . . ?
S2 C9 H9A 109.5 . . ?
S2 C9 H9B 109.5 . . ?
S2 C9 H9C 109.5 . . ?
H9A C9 H9B 109.5 . . ?
H9A C9 H9C 109.5 . . ?
H9B C9 H9C 109.5 . . ?
S3A O6 S3 43.0(3) . . ?
S3 C8 H8A 109.5 . . ?
S3 C8 H8B 109.5 . . ?
S3 C8 H8C 109.5 . . ?
H8A C8 H8B 109.5 . . ?
H8A C8 H8C 109.5 . . ?
H8B C8 H8C 109.5 . . ?
S3A C8 S3 36.5(3) . . ?
S3A C8 H8A 124.6 . . ?
S3A C8 H8B 73.0 . . ?
S3A C8 H8C 121.9 . . ?
C2A C8 S3 54.3(10) . . ?
C2A C8 H8A 92.4 . . ?
C2A C8 H8B 157.0 . . ?
C2A C8 H8C 67.8 . . ?
C2A C8 S3A 89.0(12) . . ?
S3 C2 H2A 141.7 . . ?
S3 C2 H2B 98.9 . . ?
S3 C2 H2C 83.4 . . ?
H2A C2 H2B 109.5 . . ?
H2A C2 H2C 109.5 . . ?
H2B C2 H2C 109.5 . . ?
S3A C2 S3 34.4(3) . . ?
S3A C2 H2A 109.5 . . ?
S3A C2 H2B 109.5 . . ?
S3A C2 H2C 109.5 . . ?
C3 N2 H2D 108.8 . . ?
C3 N2 H2E 108.8 . . ?
C4 N2 C3 113.9(3) . . ?
C4 N2 H2D 108.8 . . ?
C4 N2 H2E 108.8 . . ?
H2D N2 H2E 107.7 . . ?
S7 C5 H5A 109.5 . . ?
S7 C5 H5B 109.5 . . ?
S7 C5 H5C 109.5 . . ?
H5A C5 H5B 109.5 . . ?
H5A C5 H5C 109.5 . . ?
H5B C5 H5C 109.5 . . ?
S3 S3A O6 70.9(9) . . ?
S3 S3A C8 87.0(7) . . ?
S3 S3A C2 74.6(7) . . ?
S3 S3A O6A 61.7(9) . . ?
S3 S3A C8A 77.3(15) . . ?
S3 S3A C2A 53.5(6) . . ?
O6 S3A C8 131.6(10) . . ?
O6 S3A C2 107.4(11) . . ?
O6 S3A O6A 14.1(18) . . ?
O6 S3A C8A 99.0(15) . . ?
O6 S3A C2A 116.8(11) . . ?
C8 S3A C2 107.2(9) . . ?
C8 S3A O6A 118.2(11) . . ?
C8 S3A C8A 117.9(13) . . ?
C8 S3A C2A 35.2(7) . . ?
C2 S3A C8A 10.7(17) . . ?
C2 S3A C2A 86.3(9) . . ?
O6A S3A C2 112.5(12) . . ?
O6A S3A C8A 105.9(15) . . ?
O6A S3A C2A 103.4(11) . . ?
C8A S3A C2A 96.1(13) . . ?
S3 O6A S3A 43.0(4) . . ?
S3 C8A H8AA 109.5 . . ?
S3 C8A H8AB 109.5 . . ?
S3 C8A H8AC 109.5 . . ?
S3A C8A S3 33.8(4) . . ?
S3A C8A H8AA 85.9 . . ?
S3A C8A H8AB 142.2 . . ?
S3A C8A H8AC 96.4 . . ?
H8AA C8A H8AB 109.5 . . ?
H8AA C8A H8AC 109.5 . . ?
H8AB C8A H8AC 109.5 . . ?
S3 C2A S3A 36.2(3) . . ?
S3 C2A H2AA 74.9 . . ?
S3 C2A H2AB 112.7 . . ?
S3 C2A H2AC 133.0 . . ?
C8 C2A S3 90.2(11) . . ?
C8 C2A S3A 55.8(9) . . ?
C8 C2A H2AA 165.0 . . ?
C8 C2A H2AB 76.3 . . ?
C8 C2A H2AC 80.4 . . ?
S3A C2A H2AA 109.5 . . ?
S3A C2A H2AB 109.5 . . ?
S3A C2A H2AC 109.5 . . ?
H2AA C2A H2AB 109.5 . . ?
H2AA C2A H2AC 109.5 . . ?
H2AB C2A H2AC 109.5 . . ?

loop_
_geom_bond_atom_site_label_1
_geom_bond_atom_site_label_2
_geom_bond_distance
_geom_bond_site_symmetry_2
_geom_bond_publ_flag
La1 O4 2.531(3) . ?
La1 O4 2.531(3) 8_665 ?
La1 O4 2.531(3) 6_565 ?
La1 O4 2.531(3) 3_565 ?
La1 O3 2.480(3) . ?
La1 O3 2.480(3) 8_665 ?
La1 O3 2.480(3) 6_565 ?
La1 O3 2.480(3) 3_565 ?
V2 V3 2.8638(10) 4 ?
V2 V3 2.8240(10) . ?
V2 O9 1.912(3) . ?
V2 O7 1.834(3) . ?
V2 O13 1.598(3) . ?
V2 O2 1.888(3) . ?
V2 O1 1.840(3) 4 ?
V3 V2 2.8637(10) 2 ?
V3 V4 3.0633(9) . ?
V3 O9 1.955(3) 2 ?
V3 O7 1.807(3) . ?
V3 O10 1.605(3) . ?
V3 O2 1.941(3) . ?
V3 O1 1.805(3) . ?
V4 O9 1.921(3) 2 ?
V4 O11 1.597(3) . ?
V4 O2 2.002(3) . ?
V4 O5 1.725(3) . ?
V4 O5 1.889(3) 4 ?
S7 O4 1.516(3) . ?
S7 C17 1.766(5) . ?
S7 C5 1.792(5) . ?
O9 V3 1.955(3) 4 ?
O9 V4 1.921(3) 4 ?
C1 H1A 0.9800 . ?
C1 H1B 0.9800 . ?
C1 H1C 0.9800 . ?
C1 S2 1.770(5) . ?
C17 H17A 0.9800 . ?
C17 H17B 0.9800 . ?
C17 H17C 0.9800 . ?
O3 S2 1.520(3) . ?
S2 C9 1.765(5) . ?
O5 V4 1.889(3) 2 ?
C3 H3A 0.9900 . ?
C3 H3B 0.9900 . ?
C3 C4 1.510(6) 2 ?
C3 N2 1.470(5) . ?
O1 V2 1.840(3) 2 ?
S3 O6 1.467(13) . ?
S3 C8 1.777(12) . ?
S3 C2 1.806(14) . ?
S3 S3A 1.059(4) . ?
S3 O6A 1.366(15) . ?
S3 C8A 1.86(3) . ?
S3 C2A 1.442(14) . ?
C4 C3 1.510(6) 4 ?
C4 H4A 0.9900 . ?
C4 H4B 0.9900 . ?
C4 N2 1.466(5) . ?
C9 H9A 0.9800 . ?
C9 H9B 0.9800 . ?
C9 H9C 0.9800 . ?
O6 S3A 1.420(14) . ?
C8 H8A 0.9800 . ?
C8 H8B 0.9800 . ?
C8 H8C 0.9800 . ?
C8 S3A 1.484(10) . ?
C8 C2A 1.034(18) . ?
C2 H2A 0.9800 . ?
C2 H2B 0.9800 . ?
C2 H2C 0.9800 . ?
C2 S3A 1.771(14) . ?
N2 H2D 0.9100 . ?
N2 H2E 0.9100 . ?
C5 H5A 0.9800 . ?
C5 H5B 0.9800 . ?
C5 H5C 0.9800 . ?
S3A O6A 1.500(14) . ?
S3A C8A 1.777(19) . ?
S3A C2A 1.793(13) . ?
C8A H8AA 0.9800 . ?
C8A H8AB 0.9800 . ?
C8A H8AC 0.9800 . ?
C2A H2AA 0.9800 . ?
C2A H2AB 0.9800 . ?
C2A H2AC 0.9800 . ?

loop_
_geom_torsion_atom_site_label_1
_geom_torsion_atom_site_label_2
_geom_torsion_atom_site_label_3
_geom_torsion_atom_site_label_4
_geom_torsion
_geom_torsion_site_symmetry_1
_geom_torsion_site_symmetry_2
_geom_torsion_site_symmetry_3
_geom_torsion_site_symmetry_4
_geom_torsion_publ_flag
La1 O3 S2 C1 83.0(3) . . . . ?
La1 O3 S2 C9 -173.1(3) . . . . ?
V2 V3 O7 V2 -111.29(11) 2 . . . ?
V2 V3 O1 V2 110.22(11) . . . 2 ?
V3 V2 O7 V3 125.77(10) 4 . . . ?
V3 V2 O2 V3 -126.51(8) 4 . . . ?
V3 V2 O2 V4 -5.4(3) 4 . . . ?
V3 V2 O2 V4 121.1(3) . . . . ?
V3 V4 O5 V4 43.3(3) . . . 2 ?
V4 V3 O7 V2 -20.54(15) . . . . ?
V4 V3 O1 V2 17.42(14) . . . 2 ?
O9 V2 O7 V3 72.6(3) . . . . ?
O9 V2 O2 V3 -152.56(12) . . . . ?
O9 V2 O2 V4 -31.5(3) . . . . ?
O9 V3 O7 V2 -53.5(2) 2 . . . ?
O9 V3 O1 V2 -2.76(12) 2 . . 2 ?
O9 V4 O5 V4 62.3(3) 2 . . 2 ?
O7 V2 O2 V3 -0.38(12) . . . . ?
O7 V2 O2 V4 120.7(3) . . . . ?
O7 V3 O1 V2 140.97(13) . . . 2 ?
O10 V3 O7 V2 106.22(15) . . . . ?
O10 V3 O1 V2 -107.23(15) . . . 2 ?
O11 V4 O5 V4 165.8(2) . . . 2 ?
O13 V2 O7 V3 -103.18(16) . . . . ?
O13 V2 O2 V3 103.23(13) . . . . ?
O13 V2 O2 V4 -135.7(3) . . . . ?
C17 S7 O4 La1 -98.6(3) . . . . ?
O2 V2 O7 V3 0.42(13) . . . . ?
O2 V3 O7 V2 -0.41(12) . . . . ?
O2 V3 O1 V2 51.8(2) . . . 2 ?
O2 V4 O5 V4 -1.9(5) . . . 2 ?
O5 V4 O5 V4 -91.1(3) 4 . . 2 ?
C3 C4 N2 C3 -82.9(5) 4 . . . ?
O1 V2 O7 V3 148.69(14) 4 . . . ?
O1 V2 O2 V3 -83.4(2) 4 . . . ?
O1 V2 O2 V4 37.7(4) 4 . . . ?
O1 V3 O7 V2 -141.35(13) . . . . ?
S3 O6 S3A C8 -67.5(13) . . . . ?
S3 O6 S3A C2 66.2(9) . . . . ?
S3 O6 S3A O6A -47(7) . . . . ?
S3 O6 S3A C8A 73.1(15) . . . . ?
S3 O6 S3A C2A -28.4(10) . . . . ?
S3 C8 S3A O6 61.0(14) . . . . ?
S3 C8 S3A C2 -72.8(7) . . . . ?
S3 C8 S3A O6A 55.5(11) . . . . ?
S3 C8 S3A C8A -73.9(17) . . . . ?
S3 C8 S3A C2A -16.7(10) . . . . ?
S3 C8 C2A S3A 12.2(7) . . . . ?
S3 C2 S3A O6 -63.7(10) . . . . ?
S3 C2 S3A C8 81.8(7) . . . . ?
S3 C2 S3A O6A -49.8(11) . . . . ?
S3 C2 S3A C8A -103(10) . . . . ?
S3 C2 S3A C2A 53.2(6) . . . . ?
S3 S3A C2A C8 -159.1(13) . . . . ?
C4 C3 N2 C4 165.3(4) 2 . . . ?
O6 S3 C8 S3A -42.1(10) . . . . ?
O6 S3 C8 C2A 158.7(14) . . . . ?
O6 S3 C2 S3A 58.5(10) . . . . ?
O6 S3 S3A C8 136.2(11) . . . . ?
O6 S3 S3A C2 -115.0(12) . . . . ?
O6 S3 S3A O6A 12(2) . . . . ?
O6 S3 S3A C8A -104.3(15) . . . . ?
O6 S3 S3A C2A 148.1(11) . . . . ?
O6 S3 O6A S3A -49(7) . . . . ?
O6 S3 C8A S3A 62.6(10) . . . . ?
O6 S3 C2A C8 -33(2) . . . . ?
O6 S3 C2A S3A -50.4(15) . . . . ?
O6 S3A O6A S3 128(7) . . . . ?
O6 S3A C8A S3 -67.9(10) . . . . ?
O6 S3A C2A S3 34.0(12) . . . . ?
O6 S3A C2A C8 -125.1(14) . . . . ?
C8 S3 O6 S3A 37.7(8) . . . . ?
C8 S3 C2 S3A -52.4(6) . . . . ?
C8 S3 S3A O6 -136.2(11) . . . . ?
C8 S3 S3A C2 108.8(8) . . . . ?
C8 S3 S3A O6A -124.5(12) . . . . ?
C8 S3 S3A C8A 119.5(13) . . . . ?
C8 S3 S3A C2A 11.9(8) . . . . ?
C8 S3 O6A S3A 46.4(8) . . . . ?
C8 S3 C8A S3A -47.6(8) . . . . ?
C8 S3 C2A S3A -17.2(11) . . . . ?
C8 S3A O6A S3 -69.1(11) . . . . ?
C8 S3A C8A S3 79.6(11) . . . . ?
C8 S3A C2A S3 159.1(13) . . . . ?
C2 S3 O6 S3A -61.8(8) . . . . ?
C2 S3 C8 S3A 63.9(8) . . . . ?
C2 S3 C8 C2A -95.4(14) . . . . ?
C2 S3 S3A O6 115.0(12) . . . . ?
C2 S3 S3A C8 -108.8(8) . . . . ?
C2 S3 S3A O6A 126.8(14) . . . . ?
C2 S3 S3A C8A 10.7(17) . . . . ?
C2 S3 S3A C2A -96.9(10) . . . . ?
C2 S3 O6A S3A -58.8(10) . . . . ?
C2 S3 C8A S3A -100(10) . . . . ?
C2 S3 C2A C8 88.1(13) . . . . ?
C2 S3 C2A S3A 70.9(6) . . . . ?
C2 S3A O6A S3 56.7(11) . . . . ?
C2 S3A C8A S3 74(10) . . . . ?
C2 S3A C2A S3 -73.6(7) . . . . ?
C2 S3A C2A C8 127.3(12) . . . . ?
C5 S7 O4 La1 159.6(3) . . . . ?
S3A S3 C8 C2A -159.3(13) . . . . ?
S3A S3 C2A C8 17.2(11) . . . . ?
S3A C8 C2A S3 -12.2(7) . . . . ?
O6A S3 O6 S3A 127(7) . . . . ?
O6A S3 C8 S3A -57.2(12) . . . . ?
O6A S3 C8 C2A 143.5(16) . . . . ?
O6A S3 C2 S3A 61.0(12) . . . . ?
O6A S3 S3A O6 -12(2) . . . . ?
O6A S3 S3A C8 124.5(12) . . . . ?
O6A S3 S3A C2 -126.8(14) . . . . ?
O6A S3 S3A C8A -116.1(16) . . . . ?
O6A S3 S3A C2A 136.3(13) . . . . ?
O6A S3 C8A S3A 65.8(12) . . . . ?
O6A S3 C2A C8 -52(2) . . . . ?
O6A S3 C2A S3A -69.4(16) . . . . ?
O6A S3A C8A S3 -55.3(12) . . . . ?
O6A S3A C2A S3 38.7(11) . . . . ?
O6A S3A C2A C8 -120.4(14) . . . . ?
C8A S3 O6 S3A -65.0(13) . . . . ?
C8A S3 C8 S3A 55.7(13) . . . . ?
C8A S3 C8 C2A -103.5(15) . . . . ?
C8A S3 C2 S3A 76(10) . . . . ?
C8A S3 S3A O6 104.3(15) . . . . ?
C8A S3 S3A C8 -119.5(13) . . . . ?
C8A S3 S3A C2 -10.7(17) . . . . ?
C8A S3 S3A O6A 116.1(16) . . . . ?
C8A S3 S3A C2A -107.6(12) . . . . ?
C8A S3 O6A S3A -61.6(14) . . . . ?
C8A S3 C2A C8 85.2(17) . . . . ?
C8A S3 C2A S3A 68.1(14) . . . . ?
C8A S3A O6A S3 65.7(16) . . . . ?
C8A S3A C2A S3 -69.3(14) . . . . ?
C8A S3A C2A C8 131.6(17) . . . . ?
C2A S3 O6 S3A 57.4(16) . . . . ?
C2A S3 C8 S3A 159.3(13) . . . . ?
C2A S3 C2 S3A -88.0(8) . . . . ?
C2A S3 S3A O6 -148.1(11) . . . . ?
C2A S3 S3A C8 -11.9(8) . . . . ?
C2A S3 S3A C2 96.9(10) . . . . ?
C2A S3 S3A O6A -136.3(13) . . . . ?
C2A S3 S3A C8A 107.6(12) . . . . ?
C2A S3 O6A S3A 75.4(15) . . . . ?
C2A S3 C8A S3A -83.8(10) . . . . ?
C2A C8 S3A S3 16.7(10) . . . . ?
C2A C8 S3A O6 77.7(18) . . . . ?
C2A C8 S3A C2 -56.1(13) . . . . ?
C2A C8 S3A O6A 72.2(15) . . . . ?
C2A C8 S3A C8A -57.2(19) . . . . ?
C2A S3A O6A S3 -34.8(9) . . . . ?
C2A S3A C8A S3 50.5(7) . . . . ?

loop_
_twin_individual_id
_twin_individual_mass_fraction_refined
1 0.5454(8)
2 0.4546(8)
